data_7106767
loop_
_publ_author_name
'Hiromitsu Maeda'
'Kanako Kitaguchi'
'Yohei Haketa'

_publ_section_title
;
 Anion-responsive covalently linked and metal-ridged oligomers
;
_journal_name_full Chem.Commun.
_journal_page_first 9342
_journal_paper_doi 10.1039/c1cc12822a
_journal_volume 47
_journal_year 2011
_chemical_formula_moiety 'C54 H56 B2 F4 N4 O4, 2(C3 H6 O)'
_chemical_formula_sum 'C60 H68 B2 Cl0 F4 N4 O6'
_chemical_formula_weight 1038.80
_chemical_name_systematic
;
?
;
_space_group_IT_number 61
_symmetry_cell_setting orthorhombic
_symmetry_Int_Tables_number 61
_symmetry_space_group_name_Hall '-P 2ac 2ab'
_symmetry_space_group_name_H-M 'P b c a'
_atom_sites_solution_hydrogens geom
_atom_sites_solution_primary direct
_atom_sites_solution_secondary difmap
_audit_creation_method SHELXL-97
_cell_angle_alpha 90.00
_cell_angle_beta 90.00
_cell_angle_gamma 90.00
_cell_formula_units_Z 4
_cell_length_a 14.226(2)
_cell_length_b 19.130(3)
_cell_length_c 19.557(4)
_cell_measurement_reflns_used 30131
_cell_measurement_temperature 123(2)
_cell_measurement_theta_max 27.5
_cell_measurement_theta_min 3.1
_cell_volume 5322.3(16)
_computing_structure_refinement 'SHELXL-97 (Sheldrick, 1997)'
_computing_structure_solution 'SHELXS-97 (Sheldrick, 1990)'
_diffrn_ambient_temperature 123(2)
_diffrn_detector_area_resol_mean 10.00
_diffrn_measured_fraction_theta_full 0.998
_diffrn_measured_fraction_theta_max 0.998
_diffrn_measurement_device_type 'Rigaku RAXIS-RAPID'
_diffrn_measurement_method w
_diffrn_radiation_monochromator graphite
_diffrn_radiation_source 'fine-focus sealed tube'
_diffrn_radiation_type MoK_a
_diffrn_radiation_wavelength 0.71075
_diffrn_reflns_av_R_equivalents 0.0957
_diffrn_reflns_av_sigmaI/netI 0.0540
_diffrn_reflns_limit_h_max 17
_diffrn_reflns_limit_h_min -18
_diffrn_reflns_limit_k_max 24
_diffrn_reflns_limit_k_min -24
_diffrn_reflns_limit_l_max 25
_diffrn_reflns_limit_l_min -25
_diffrn_reflns_number 46570
_diffrn_reflns_theta_full 27.48
_diffrn_reflns_theta_max 27.48
_diffrn_reflns_theta_min 3.06
_exptl_absorpt_coefficient_mu 0.092
_exptl_absorpt_correction_T_max 0.9818
_exptl_absorpt_correction_T_min 0.9729
_exptl_absorpt_correction_type multi-scan
_exptl_absorpt_process_details
;
Higashi, T. (1995). Program for Absorption Correction.
Rigaku Corporation, Tokyo, Japan.
;
_exptl_crystal_colour red
_exptl_crystal_density_diffrn 1.296
_exptl_crystal_density_method 'not measured'
_exptl_crystal_description prism
_exptl_crystal_F_000 2200
_exptl_crystal_size_max 0.30
_exptl_crystal_size_mid 0.30
_exptl_crystal_size_min 0.20
_refine_diff_density_max 0.268
_refine_diff_density_min -0.229
_refine_diff_density_rms 0.050
_refine_ls_extinction_method none
_refine_ls_goodness_of_fit_ref 1.033
_refine_ls_hydrogen_treatment constr
_refine_ls_matrix_type full
_refine_ls_number_parameters 349
_refine_ls_number_reflns 6093
_refine_ls_number_restraints 0
_refine_ls_restrained_S_all 1.033
_refine_ls_R_factor_all 0.0871
_refine_ls_R_factor_gt 0.0498
_refine_ls_shift/su_max 0.005
_refine_ls_shift/su_mean 0.000
_refine_ls_structure_factor_coef Fsqd
_refine_ls_weighting_details 'calc w=1/[_s^2^(Fo^2^)+(0.0558P)^2^+1.4978P] where P=(Fo^2^+2Fc^2^)/3'
_refine_ls_weighting_scheme calc
_refine_ls_wR_factor_gt 0.1131
_refine_ls_wR_factor_ref 0.1290
_reflns_number_gt 4027
_reflns_number_total 6093
_reflns_threshold_expression >2sigma(I)
_cod_data_source_file c1cc12822a.txt
_cod_data_source_block 81202mae
_cod_original_cell_volume 5322.4(16)
_cod_database_code 7106767

loop_
_symmetry_equiv_pos_as_xyz
'x, y, z'
'-x+1/2, -y, z+1/2'
'x+1/2, -y+1/2, -z'
'-x, y+1/2, -z+1/2'
'-x, -y, -z'
'x-1/2, y, -z-1/2'
'-x-1/2, y-1/2, z'
'x, -y-1/2, z-1/2'

loop_
_atom_site_label
_atom_site_type_symbol
_atom_site_fract_x
_atom_site_fract_y
_atom_site_fract_z
_atom_site_U_iso_or_equiv
_atom_site_adp_type
_atom_site_occupancy
_atom_site_symmetry_multiplicity
_atom_site_calc_flag
_atom_site_refinement_flags
_atom_site_disorder_assembly
_atom_site_disorder_group
C1 C 0.62517(12) 0.29300(10) 0.61568(10) 0.0248(4) Uani 1 1 d . . .
H1 H 0.6768 0.2654 0.6009 0.030 Uiso 1 1 calc R . .
C2 C 0.62750(12) 0.34159(10) 0.66781(10) 0.0240(4) Uani 1 1 d . . .
C3 C 0.53673(12) 0.37121(10) 0.67279(9) 0.0210(4) Uani 1 1 d . . .
C4 C 0.48151(12) 0.33898(9) 0.62262(9) 0.0201(4) Uani 1 1 d . . .
C5 C 0.38515(12) 0.34319(9) 0.60296(9) 0.0202(4) Uani 1 1 d . . .
C6 C 0.32467(12) 0.39812(10) 0.61734(10) 0.0219(4) Uani 1 1 d . . .
H2 H 0.3470 0.4377 0.6418 0.026 Uiso 1 1 calc R . .
C7 C 0.23168(12) 0.39548(9) 0.59604(9) 0.0204(4) Uani 1 1 d . . .
C8 C 0.16260(12) 0.44870(9) 0.60580(9) 0.0198(4) Uani 1 1 d . . .
C9 C 0.16762(12) 0.52011(10) 0.62255(9) 0.0213(4) Uani 1 1 d . . .
C10 C 0.07616(12) 0.54774(10) 0.61520(9) 0.0211(4) Uani 1 1 d . . .
C11 C 0.01652(12) 0.49270(9) 0.59657(9) 0.0197(4) Uani 1 1 d . . .
C12 C -0.08516(12) 0.49007(9) 0.58345(9) 0.0200(4) Uani 1 1 d . . .
C13 C -0.14443(13) 0.54545(10) 0.60164(11) 0.0273(4) Uani 1 1 d . . .
H3 H -0.1193 0.5842 0.6259 0.033 Uiso 1 1 calc R . .
C14 C -0.23856(13) 0.54469(10) 0.58495(10) 0.0270(4) Uani 1 1 d . . .
H4 H -0.2771 0.5834 0.5968 0.032 Uiso 1 1 calc R . .
C15 C -0.27792(12) 0.48786(10) 0.55092(10) 0.0231(4) Uani 1 1 d . . .
C16 C -0.22127(13) 0.43038(10) 0.53656(10) 0.0260(4) Uani 1 1 d . . .
H5 H -0.2478 0.3900 0.5160 0.031 Uiso 1 1 calc R . .
C17 C -0.12658(13) 0.43190(10) 0.55214(10) 0.0241(4) Uani 1 1 d . . .
H6 H -0.0887 0.3925 0.5413 0.029 Uiso 1 1 calc R . .
C18 C -0.37422(13) 0.49036(10) 0.52955(10) 0.0247(4) Uani 1 1 d . . .
C19 C -0.45424(13) 0.49638(10) 0.51047(10) 0.0245(4) Uani 1 1 d . . .
C20 C 0.71204(13) 0.35934(12) 0.71061(11) 0.0323(5) Uani 1 1 d . . .
H7 H 0.6911 0.3693 0.7579 0.039 Uiso 1 1 calc R . .
H8 H 0.7414 0.4024 0.6923 0.039 Uiso 1 1 calc R . .
C21 C 0.78501(17) 0.30207(15) 0.71258(16) 0.0579(8) Uani 1 1 d . . .
H9 H 0.7565 0.2590 0.7301 0.087 Uiso 1 1 calc R . .
H10 H 0.8369 0.3162 0.7426 0.087 Uiso 1 1 calc R . .
H11 H 0.8091 0.2938 0.6663 0.087 Uiso 1 1 calc R . .
C22 C 0.50787(13) 0.42676(10) 0.72246(10) 0.0245(4) Uani 1 1 d . . .
H12 H 0.5440 0.4208 0.7654 0.029 Uiso 1 1 calc R . .
H13 H 0.4404 0.4209 0.7334 0.029 Uiso 1 1 calc R . .
C23 C 0.52392(15) 0.50029(10) 0.69501(11) 0.0337(5) Uani 1 1 d . . .
H14 H 0.5904 0.5062 0.6833 0.051 Uiso 1 1 calc R . .
H15 H 0.5063 0.5346 0.7300 0.051 Uiso 1 1 calc R . .
H16 H 0.4854 0.5075 0.6541 0.051 Uiso 1 1 calc R . .
C24 C 0.25377(13) 0.56147(10) 0.64081(10) 0.0251(4) Uani 1 1 d . . .
H17 H 0.2441 0.6108 0.6271 0.030 Uiso 1 1 calc R . .
H18 H 0.3079 0.5431 0.6146 0.030 Uiso 1 1 calc R . .
C25 C 0.27731(15) 0.55899(11) 0.71704(11) 0.0337(5) Uani 1 1 d . . .
H19 H 0.2240 0.5770 0.7434 0.050 Uiso 1 1 calc R . .
H20 H 0.3329 0.5878 0.7260 0.050 Uiso 1 1 calc R . .
H21 H 0.2901 0.5106 0.7306 0.050 Uiso 1 1 calc R . .
C26 C 0.05477(13) 0.62500(10) 0.61685(10) 0.0237(4) Uani 1 1 d . . .
H22 H -0.0010 0.6338 0.5878 0.028 Uiso 1 1 calc R . .
H23 H 0.1084 0.6503 0.5961 0.028 Uiso 1 1 calc R . .
C27 C 0.03621(15) 0.65570(10) 0.68725(10) 0.0314(5) Uani 1 1 d . . .
H24 H -0.0220 0.6359 0.7058 0.047 Uiso 1 1 calc R . .
H25 H 0.0299 0.7066 0.6836 0.047 Uiso 1 1 calc R . .
H26 H 0.0887 0.6444 0.7177 0.047 Uiso 1 1 calc R . .
N1 N 0.53792(10) 0.29099(8) 0.58921(8) 0.0232(3) Uani 1 1 d . . .
H27 H 0.5196 0.2634 0.5558 0.028 Uiso 1 1 calc R . .
N2 N 0.07033(10) 0.43411(8) 0.58951(8) 0.0200(3) Uani 1 1 d . . .
H28 H 0.0492 0.3930 0.5765 0.024 Uiso 1 1 calc R . .
O1 O 0.35629(9) 0.28884(7) 0.56739(8) 0.0303(3) Uani 1 1 d . . .
O2 O 0.19982(9) 0.33969(7) 0.56396(8) 0.0317(3) Uani 1 1 d . . .
B1 B 0.26286(15) 0.28587(11) 0.53611(13) 0.0278(5) Uani 1 1 d . . .
F1 F 0.27331(8) 0.29641(7) 0.46624(6) 0.0381(3) Uani 1 1 d . . .
F2 F 0.22370(8) 0.22136(6) 0.54841(7) 0.0371(3) Uani 1 1 d . . .
C28 C 0.50286(17) 0.33555(11) 0.41908(13) 0.0407(6) Uani 1 1 d . . .
H29 H 0.4570 0.3425 0.4559 0.061 Uiso 1 1 calc R . .
H30 H 0.4801 0.3581 0.3772 0.061 Uiso 1 1 calc R . .
H31 H 0.5632 0.3562 0.4324 0.061 Uiso 1 1 calc R . .
C29 C 0.51550(13) 0.25943(10) 0.40659(11) 0.0269(4) Uani 1 1 d . . .
C30 C 0.5435(2) 0.23850(13) 0.33601(12) 0.0535(7) Uani 1 1 d . . .
H32 H 0.5460 0.1874 0.3330 0.080 Uiso 1 1 calc R . .
H33 H 0.6055 0.2580 0.3255 0.080 Uiso 1 1 calc R . .
H34 H 0.4973 0.2564 0.3032 0.080 Uiso 1 1 calc R . .
O3 O 0.50583(9) 0.21615(7) 0.45223(7) 0.0286(3) Uani 1 1 d . . .

loop_
_atom_site_aniso_label
_atom_site_aniso_U_11
_atom_site_aniso_U_22
_atom_site_aniso_U_33
_atom_site_aniso_U_23
_atom_site_aniso_U_13
_atom_site_aniso_U_12
C1 0.0177(9) 0.0289(10) 0.0279(10) -0.0020(8) 0.0001(8) 0.0022(8)
C2 0.0190(8) 0.0284(10) 0.0245(10) -0.0004(8) -0.0012(7) -0.0009(8)
C3 0.0210(8) 0.0226(9) 0.0193(9) 0.0024(7) 0.0003(7) -0.0014(8)
C4 0.0204(9) 0.0187(9) 0.0212(9) -0.0003(7) 0.0022(7) 0.0025(7)
C5 0.0223(9) 0.0196(9) 0.0188(9) -0.0017(7) 0.0007(7) -0.0008(8)
C6 0.0224(9) 0.0199(9) 0.0234(10) -0.0027(8) -0.0009(8) -0.0008(8)
C7 0.0221(9) 0.0188(9) 0.0204(9) 0.0010(7) 0.0005(7) -0.0007(8)
C8 0.0185(8) 0.0204(9) 0.0206(9) 0.0013(7) 0.0001(7) 0.0009(7)
C9 0.0228(9) 0.0210(9) 0.0200(9) 0.0018(7) 0.0020(7) 0.0000(8)
C10 0.0224(9) 0.0210(9) 0.0198(9) -0.0001(8) 0.0003(7) 0.0008(7)
C11 0.0222(9) 0.0199(9) 0.0171(9) 0.0020(7) 0.0006(7) 0.0031(7)
C12 0.0214(8) 0.0209(9) 0.0175(9) 0.0015(7) 0.0017(7) 0.0021(8)
C13 0.0246(9) 0.0229(10) 0.0343(11) -0.0070(9) -0.0009(8) 0.0008(8)
C14 0.0233(9) 0.0233(10) 0.0345(11) -0.0026(9) 0.0011(8) 0.0036(8)
C15 0.0198(8) 0.0277(10) 0.0218(10) 0.0047(8) 0.0006(7) 0.0020(8)
C16 0.0244(9) 0.0258(10) 0.0277(10) -0.0039(8) -0.0014(8) -0.0004(8)
C17 0.0234(9) 0.0214(9) 0.0275(10) -0.0008(8) -0.0001(8) 0.0047(8)
C18 0.0254(9) 0.0257(10) 0.0232(10) -0.0019(8) 0.0009(8) 0.0014(8)
C19 0.0240(9) 0.0252(10) 0.0243(10) -0.0022(8) 0.0003(8) 0.0026(8)
C20 0.0237(9) 0.0417(12) 0.0314(11) -0.0072(10) -0.0048(8) 0.0020(9)
C21 0.0367(13) 0.0647(18) 0.072(2) -0.0230(15) -0.0264(13) 0.0163(13)
C22 0.0241(9) 0.0270(10) 0.0223(10) -0.0048(8) -0.0003(8) 0.0009(8)
C23 0.0373(11) 0.0262(11) 0.0375(12) -0.0079(9) -0.0004(9) 0.0001(9)
C24 0.0230(9) 0.0212(9) 0.0311(11) -0.0020(8) -0.0004(8) -0.0010(8)
C25 0.0300(10) 0.0353(12) 0.0356(12) -0.0070(10) -0.0054(9) -0.0025(9)
C26 0.0236(9) 0.0194(9) 0.0282(10) 0.0009(8) 0.0009(8) 0.0016(8)
C27 0.0422(11) 0.0212(10) 0.0306(11) 0.0003(8) -0.0022(9) 0.0040(9)
N1 0.0210(7) 0.0242(8) 0.0244(8) -0.0062(7) -0.0018(7) 0.0010(7)
N2 0.0188(7) 0.0185(8) 0.0226(8) -0.0017(6) -0.0016(6) -0.0004(6)
O1 0.0241(7) 0.0255(7) 0.0413(9) -0.0134(6) -0.0088(6) 0.0067(6)
O2 0.0222(7) 0.0241(7) 0.0487(9) -0.0136(7) -0.0082(6) 0.0024(6)
B1 0.0226(11) 0.0209(11) 0.0400(14) -0.0084(10) -0.0094(10) 0.0018(9)
F1 0.0346(6) 0.0428(7) 0.0371(7) -0.0040(6) -0.0076(5) -0.0008(6)
F2 0.0295(6) 0.0224(6) 0.0593(9) -0.0050(6) -0.0016(6) 0.0011(5)
C28 0.0528(14) 0.0239(11) 0.0452(14) 0.0035(10) 0.0055(11) 0.0027(10)
C29 0.0228(9) 0.0251(10) 0.0329(11) 0.0011(9) -0.0038(8) 0.0016(8)
C30 0.091(2) 0.0403(14) 0.0291(13) 0.0023(11) -0.0054(13) 0.0134(14)
O3 0.0260(7) 0.0253(7) 0.0347(8) 0.0021(6) 0.0024(6) -0.0002(6)

loop_
_atom_type_symbol
_atom_type_description
_atom_type_scat_dispersion_real
_atom_type_scat_dispersion_imag
_atom_type_scat_source
C C 0.0033 0.0016 'International Tables Vol C Tables 4.2.6.8 and 6.1.1.4'
H H 0.0000 0.0000 'International Tables Vol C Tables 4.2.6.8 and 6.1.1.4'
B B 0.0013 0.0007 'International Tables Vol C Tables 4.2.6.8 and 6.1.1.4'
Cl Cl 0.1484 0.1585 'International Tables Vol C Tables 4.2.6.8 and 6.1.1.4'
F F 0.0171 0.0103 'International Tables Vol C Tables 4.2.6.8 and 6.1.1.4'
N N 0.0061 0.0033 'International Tables Vol C Tables 4.2.6.8 and 6.1.1.4'
O O 0.0106 0.0060 'International Tables Vol C Tables 4.2.6.8 and 6.1.1.4'

loop_
_geom_angle_atom_site_label_1
_geom_angle_atom_site_label_2
_geom_angle_atom_site_label_3
_geom_angle
_geom_angle_site_symmetry_1
_geom_angle_site_symmetry_3
_geom_angle_publ_flag
N1 C1 C2 109.00(16) . . ?
N1 C1 H1 125.5 . . ?
C2 C1 H1 125.5 . . ?
C1 C2 C3 107.40(16) . . ?
C1 C2 C20 125.62(17) . . ?
C3 C2 C20 126.98(17) . . ?
C4 C3 C2 106.72(16) . . ?
C4 C3 C22 127.84(16) . . ?
C2 C3 C22 125.44(16) . . ?
N1 C4 C3 107.33(15) . . ?
N1 C4 C5 117.89(16) . . ?
C3 C4 C5 134.70(17) . . ?
O1 C5 C6 120.79(16) . . ?
O1 C5 C4 113.43(15) . . ?
C6 C5 C4 125.77(16) . . ?
C5 C6 C7 120.19(17) . . ?
C5 C6 H2 119.9 . . ?
C7 C6 H2 119.9 . . ?
O2 C7 C6 120.00(16) . . ?
O2 C7 C8 113.85(15) . . ?
C6 C7 C8 126.15(17) . . ?
N2 C8 C9 107.38(15) . . ?
N2 C8 C7 118.67(16) . . ?
C9 C8 C7 133.53(17) . . ?
C8 C9 C10 107.05(16) . . ?
C8 C9 C24 127.48(16) . . ?
C10 C9 C24 125.38(17) . . ?
C11 C10 C9 107.65(16) . . ?
C11 C10 C26 128.29(16) . . ?
C9 C10 C26 123.39(16) . . ?
N2 C11 C10 107.70(15) . . ?
N2 C11 C12 120.43(16) . . ?
C10 C11 C12 131.85(16) . . ?
C13 C12 C17 117.33(16) . . ?
C13 C12 C11 121.50(17) . . ?
C17 C12 C11 121.17(16) . . ?
C14 C13 C12 121.12(18) . . ?
C14 C13 H3 119.4 . . ?
C12 C13 H3 119.4 . . ?
C13 C14 C15 120.81(18) . . ?
C13 C14 H4 119.6 . . ?
C15 C14 H4 119.6 . . ?
C16 C15 C14 118.72(16) . . ?
C16 C15 C18 121.39(17) . . ?
C14 C15 C18 119.86(17) . . ?
C17 C16 C15 120.22(18) . . ?
C17 C16 H5 119.9 . . ?
C15 C16 H5 119.9 . . ?
C16 C17 C12 121.57(17) . . ?
C16 C17 H6 119.2 . . ?
C12 C17 H6 119.2 . . ?
C19 C18 C15 176.2(2) . . ?
C18 C19 C19 179.3(3) . 5_466 ?
C2 C20 C21 113.58(18) . . ?
C2 C20 H7 108.8 . . ?
C21 C20 H7 108.8 . . ?
C2 C20 H8 108.8 . . ?
C21 C20 H8 108.8 . . ?
H7 C20 H8 107.7 . . ?
C20 C21 H9 109.5 . . ?
C20 C21 H10 109.5 . . ?
H9 C21 H10 109.5 . . ?
C20 C21 H11 109.5 . . ?
H9 C21 H11 109.5 . . ?
H10 C21 H11 109.5 . . ?
C3 C22 C23 112.69(16) . . ?
C3 C22 H12 109.1 . . ?
C23 C22 H12 109.1 . . ?
C3 C22 H13 109.1 . . ?
C23 C22 H13 109.1 . . ?
H12 C22 H13 107.8 . . ?
C22 C23 H14 109.5 . . ?
C22 C23 H15 109.5 . . ?
H14 C23 H15 109.5 . . ?
C22 C23 H16 109.5 . . ?
H14 C23 H16 109.5 . . ?
H15 C23 H16 109.5 . . ?
C9 C24 C25 113.22(16) . . ?
C9 C24 H17 108.9 . . ?
C25 C24 H17 108.9 . . ?
C9 C24 H18 108.9 . . ?
C25 C24 H18 108.9 . . ?
H17 C24 H18 107.7 . . ?
C24 C25 H19 109.5 . . ?
C24 C25 H20 109.5 . . ?
H19 C25 H20 109.5 . . ?
C24 C25 H21 109.5 . . ?
H19 C25 H21 109.5 . . ?
H20 C25 H21 109.5 . . ?
C10 C26 C27 115.64(16) . . ?
C10 C26 H22 108.4 . . ?
C27 C26 H22 108.4 . . ?
C10 C26 H23 108.4 . . ?
C27 C26 H23 108.4 . . ?
H22 C26 H23 107.4 . . ?
C26 C27 H24 109.5 . . ?
C26 C27 H25 109.5 . . ?
H24 C27 H25 109.5 . . ?
C26 C27 H26 109.5 . . ?
H24 C27 H26 109.5 . . ?
H25 C27 H26 109.5 . . ?
C1 N1 C4 109.54(16) . . ?
C1 N1 H27 125.2 . . ?
C4 N1 H27 125.2 . . ?
C11 N2 C8 110.15(15) . . ?
C11 N2 H28 124.9 . . ?
C8 N2 H28 124.9 . . ?
C5 O1 B1 122.32(15) . . ?
C7 O2 B1 122.25(14) . . ?
F2 B1 F1 110.23(17) . . ?
F2 B1 O1 109.24(17) . . ?
F1 B1 O1 107.94(17) . . ?
F2 B1 O2 108.45(17) . . ?
F1 B1 O2 109.15(17) . . ?
O1 B1 O2 111.82(16) . . ?
C29 C28 H29 109.5 . . ?
C29 C28 H30 109.5 . . ?
H29 C28 H30 109.5 . . ?
C29 C28 H31 109.5 . . ?
H29 C28 H31 109.5 . . ?
H30 C28 H31 109.5 . . ?
O3 C29 C28 121.90(19) . . ?
O3 C29 C30 121.52(19) . . ?
C28 C29 C30 116.55(19) . . ?
C29 C30 H32 109.5 . . ?
C29 C30 H33 109.5 . . ?
H32 C30 H33 109.5 . . ?
C29 C30 H34 109.5 . . ?
H32 C30 H34 109.5 . . ?
H33 C30 H34 109.5 . . ?

loop_
_geom_bond_atom_site_label_1
_geom_bond_atom_site_label_2
_geom_bond_distance
_geom_bond_site_symmetry_2
_geom_bond_publ_flag
C1 N1 1.345(2) . ?
C1 C2 1.380(3) . ?
C1 H1 0.9500 . ?
C2 C3 1.413(2) . ?
C2 C20 1.504(3) . ?
C3 C4 1.400(2) . ?
C3 C22 1.497(3) . ?
C4 N1 1.383(2) . ?
C4 C5 1.426(2) . ?
C5 O1 1.317(2) . ?
C5 C6 1.387(3) . ?
C6 C7 1.388(2) . ?
C6 H2 0.9500 . ?
C7 O2 1.318(2) . ?
C7 C8 1.428(2) . ?
C8 N2 1.379(2) . ?
C8 C9 1.407(3) . ?
C9 C10 1.412(2) . ?
C9 C24 1.502(3) . ?
C10 C11 1.401(3) . ?
C10 C26 1.509(3) . ?
C11 N2 1.364(2) . ?
C11 C12 1.470(2) . ?
C12 C13 1.400(3) . ?
C12 C17 1.400(3) . ?
C13 C14 1.378(3) . ?
C13 H3 0.9500 . ?
C14 C15 1.392(3) . ?
C14 H4 0.9500 . ?
C15 C16 1.392(3) . ?
C15 C18 1.433(3) . ?
C16 C17 1.381(3) . ?
C16 H5 0.9500 . ?
C17 H6 0.9500 . ?
C18 C19 1.203(3) . ?
C19 C19 1.372(4) 5_466 ?
C20 C21 1.510(3) . ?
C20 H7 0.9900 . ?
C20 H8 0.9900 . ?
C21 H9 0.9800 . ?
C21 H10 0.9800 . ?
C21 H11 0.9800 . ?
C22 C23 1.523(3) . ?
C22 H12 0.9900 . ?
C22 H13 0.9900 . ?
C23 H14 0.9800 . ?
C23 H15 0.9800 . ?
C23 H16 0.9800 . ?
C24 C25 1.529(3) . ?
C24 H17 0.9900 . ?
C24 H18 0.9900 . ?
C25 H19 0.9800 . ?
C25 H20 0.9800 . ?
C25 H21 0.9800 . ?
C26 C27 1.520(3) . ?
C26 H22 0.9900 . ?
C26 H23 0.9900 . ?
C27 H24 0.9800 . ?
C27 H25 0.9800 . ?
C27 H26 0.9800 . ?
N1 H27 0.8800 . ?
N2 H28 0.8800 . ?
O1 B1 1.464(2) . ?
O2 B1 1.470(3) . ?
B1 F2 1.375(3) . ?
B1 F1 1.389(3) . ?
C28 C29 1.487(3) . ?
C28 H29 0.9800 . ?
C28 H30 0.9800 . ?
C28 H31 0.9800 . ?
C29 O3 1.225(2) . ?
C29 C30 1.492(3) . ?
C30 H32 0.9800 . ?
C30 H33 0.9800 . ?
C30 H34 0.9800 . ?

loop_
_geom_torsion_atom_site_label_1
_geom_torsion_atom_site_label_2
_geom_torsion_atom_site_label_3
_geom_torsion_atom_site_label_4
_geom_torsion
_geom_torsion_site_symmetry_1
_geom_torsion_site_symmetry_2
_geom_torsion_site_symmetry_3
_geom_torsion_site_symmetry_4
_geom_torsion_publ_flag
N1 C1 C2 C3 -0.6(2) . . . . ?
N1 C1 C2 C20 179.74(19) . . . . ?
C1 C2 C3 C4 0.0(2) . . . . ?
C20 C2 C3 C4 179.66(19) . . . . ?
C1 C2 C3 C22 -179.55(18) . . . . ?
C20 C2 C3 C22 0.1(3) . . . . ?
C2 C3 C4 N1 0.6(2) . . . . ?
C22 C3 C4 N1 -179.90(17) . . . . ?
C2 C3 C4 C5 177.2(2) . . . . ?
C22 C3 C4 C5 -3.3(3) . . . . ?
N1 C4 C5 O1 16.2(2) . . . . ?
C3 C4 C5 O1 -160.2(2) . . . . ?
N1 C4 C5 C6 -162.79(18) . . . . ?
C3 C4 C5 C6 20.9(3) . . . . ?
O1 C5 C6 C7 2.0(3) . . . . ?
C4 C5 C6 C7 -179.12(18) . . . . ?
C5 C6 C7 O2 2.2(3) . . . . ?
C5 C6 C7 C8 -178.39(18) . . . . ?
O2 C7 C8 N2 7.9(2) . . . . ?
C6 C7 C8 N2 -171.57(18) . . . . ?
O2 C7 C8 C9 -163.6(2) . . . . ?
C6 C7 C8 C9 17.0(3) . . . . ?
N2 C8 C9 C10 -0.5(2) . . . . ?
C7 C8 C9 C10 171.6(2) . . . . ?
N2 C8 C9 C24 -177.14(17) . . . . ?
C7 C8 C9 C24 -5.0(3) . . . . ?
C8 C9 C10 C11 2.0(2) . . . . ?
C24 C9 C10 C11 178.75(17) . . . . ?
C8 C9 C10 C26 -169.31(17) . . . . ?
C24 C9 C10 C26 7.4(3) . . . . ?
C9 C10 C11 N2 -2.8(2) . . . . ?
C26 C10 C11 N2 167.99(17) . . . . ?
C9 C10 C11 C12 178.65(18) . . . . ?
C26 C10 C11 C12 -10.6(3) . . . . ?
N2 C11 C12 C13 168.61(17) . . . . ?
C10 C11 C12 C13 -13.0(3) . . . . ?
N2 C11 C12 C17 -11.4(3) . . . . ?
C10 C11 C12 C17 166.98(19) . . . . ?
C17 C12 C13 C14 -4.5(3) . . . . ?
C11 C12 C13 C14 175.47(18) . . . . ?
C12 C13 C14 C15 1.6(3) . . . . ?
C13 C14 C15 C16 2.7(3) . . . . ?
C13 C14 C15 C18 -175.35(19) . . . . ?
C14 C15 C16 C17 -4.0(3) . . . . ?
C18 C15 C16 C17 174.04(18) . . . . ?
C15 C16 C17 C12 1.0(3) . . . . ?
C13 C12 C17 C16 3.2(3) . . . . ?
C11 C12 C17 C16 -176.77(18) . . . . ?
C16 C15 C18 C19 -137(3) . . . . ?
C14 C15 C18 C19 41(3) . . . . ?
C15 C18 C19 C19 -84(26) . . . 5_466 ?
C1 C2 C20 C21 -22.9(3) . . . . ?
C3 C2 C20 C21 157.5(2) . . . . ?
C4 C3 C22 C23 -90.6(2) . . . . ?
C2 C3 C22 C23 88.9(2) . . . . ?
C8 C9 C24 C25 -87.5(2) . . . . ?
C10 C9 C24 C25 96.5(2) . . . . ?
C11 C10 C26 C27 102.5(2) . . . . ?
C9 C10 C26 C27 -88.1(2) . . . . ?
C2 C1 N1 C4 1.0(2) . . . . ?
C3 C4 N1 C1 -0.9(2) . . . . ?
C5 C4 N1 C1 -178.24(16) . . . . ?
C10 C11 N2 C8 2.5(2) . . . . ?
C12 C11 N2 C8 -178.72(16) . . . . ?
C9 C8 N2 C11 -1.2(2) . . . . ?
C7 C8 N2 C11 -174.76(16) . . . . ?
C6 C5 O1 B1 5.5(3) . . . . ?
C4 C5 O1 B1 -173.51(18) . . . . ?
C6 C7 O2 B1 -13.7(3) . . . . ?
C8 C7 O2 B1 166.80(18) . . . . ?
C5 O1 B1 F2 -135.21(18) . . . . ?
C5 O1 B1 F1 104.9(2) . . . . ?
C5 O1 B1 O2 -15.2(3) . . . . ?
C7 O2 B1 F2 139.88(18) . . . . ?
C7 O2 B1 F1 -100.0(2) . . . . ?
C7 O2 B1 O1 19.4(3) . . . . ?
